data_7701650
loop_
_publ_author_name
'Ordyszewska, Anna'
'Szynkiewicz, Natalia'
'Perzanowski, Emil'
'Chojnacki, Jaros\/law'
'Wi\'sniewska, Aleksandra'
'Grubba, Rafa\/l'

_publ_section_title
;
 Structural and spectroscopic analysis of a new family of monomeric
 diphosphinoboranes.
;
_journal_issue 33
_journal_name_full 'Dalton transactions (Cambridge, England : 2003)'
_journal_page_first 12482
_journal_page_last 12495
_journal_paper_doi 10.1039/c9dt02195g
_journal_volume 48
_journal_year 2019
_chemical_formula_moiety 'C32 H40 B N P2 Pt, C H2 Cl2'
_chemical_formula_sum 'C33 H42 B Cl2 N P2 Pt'
_chemical_formula_weight 791.41
_space_group_crystal_system monoclinic
_space_group_IT_number 14
_space_group_name_Hall '-P 2yn'
_space_group_name_H-M_alt 'P 1 21/n 1'
_atom_sites_solution_hydrogens geom
_audit_creation_date 2019-02-04
_audit_creation_method
;
Olex2 1.2
(compiled 2018.05.29 svn.r3508 for OlexSys, GUI svn.r5506)
;
_audit_update_record
;
2019-02-13 deposited with the CCDC.	2019-07-30 downloaded from the CCDC.
;
_cell_angle_alpha 90
_cell_angle_beta 93.494(3)
_cell_angle_gamma 90
_cell_formula_units_Z 4
_cell_length_a 9.1890(3)
_cell_length_b 18.9811(5)
_cell_length_c 19.7394(8)
_cell_measurement_reflns_used 74648
_cell_measurement_temperature 120
_cell_measurement_theta_max 29.66
_cell_measurement_theta_min 2.62
_cell_volume 3436.5(2)
_computing_cell_refinement 'X-Area Recipe 1.33.0.0 (STOE, 2015)'
_computing_data_collection 'X-Area WinXpose 2.0.22.0 (STOE, 2016)'
_computing_data_reduction 'X-Area Integrate 1.72.0.0 (STOE, 2018) X-Area X-Red32 1.63.4.0 (STOE, 2017)'
_computing_molecular_graphics 'Olex2 (Dolomanov et al., 2009)'
_computing_publication_material 'Olex2 (Dolomanov et al., 2009)'
_computing_structure_refinement 'ShelXL (Sheldrick, 2015)'
_computing_structure_solution 'ShelXT (Sheldrick, 2015)'
_diffrn_ambient_temperature 120
_diffrn_detector_area_resol_mean 6.67
_diffrn_measured_fraction_theta_full 0.999
_diffrn_measured_fraction_theta_max 0.989
_diffrn_measurement_device_type 'STOE IPDS 2T'
_diffrn_measurement_method 'rotation method, \w scans'
_diffrn_radiation_type MoK\a
_diffrn_radiation_wavelength 0.71073
_diffrn_reflns_av_R_equivalents 0.0276
_diffrn_reflns_av_unetI/netI 0.0155
_diffrn_reflns_Laue_measured_fraction_full 0.999
_diffrn_reflns_Laue_measured_fraction_max 0.989
_diffrn_reflns_limit_h_max 12
_diffrn_reflns_limit_h_min -12
_diffrn_reflns_limit_k_max 25
_diffrn_reflns_limit_k_min -25
_diffrn_reflns_limit_l_max 27
_diffrn_reflns_limit_l_min -27
_diffrn_reflns_number 45023
_diffrn_reflns_point_group_measured_fraction_full 0.999
_diffrn_reflns_point_group_measured_fraction_max 0.989
_diffrn_reflns_theta_full 25.242
_diffrn_reflns_theta_max 29.262
_diffrn_reflns_theta_min 2.621
_diffrn_source 'GeniX Mo, 0.05 x 0.05 mm2 microfocus'
_exptl_absorpt_coefficient_mu 4.354
_exptl_absorpt_correction_T_max 0.7362
_exptl_absorpt_correction_T_min 0.3823
_exptl_absorpt_correction_type integration
_exptl_absorpt_process_details
'STOE X-Red32, absorption correction by Gaussian integration, analogous to P. Coppens, "The Evaluation of Absorption and Extinction in Single-Crystal Structure Analysis", published in F. R. Ahmed (Editor), "Crystallographic Computing", Munksgaard, Copenhagen (1970), 255 - 270'
_exptl_crystal_colour yellow
_exptl_crystal_colour_primary yellow
_exptl_crystal_density_diffrn 1.530
_exptl_crystal_density_method 'not measured'
_exptl_crystal_description needle
_exptl_crystal_F_000 1576
_exptl_crystal_size_max 0.34
_exptl_crystal_size_mid 0.09
_exptl_crystal_size_min 0.08
_refine_diff_density_max 1.977
_refine_diff_density_min -1.502
_refine_diff_density_rms 0.113
_refine_ls_extinction_method none
_refine_ls_goodness_of_fit_ref 1.014
_refine_ls_hydrogen_treatment constr
_refine_ls_matrix_type full
_refine_ls_number_parameters 367
_refine_ls_number_reflns 9268
_refine_ls_number_restraints 0
_refine_ls_restrained_S_all 1.014
_refine_ls_R_factor_all 0.0303
_refine_ls_R_factor_gt 0.0270
_refine_ls_shift/su_max 0.003
_refine_ls_shift/su_mean 0.000
_refine_ls_structure_factor_coef Fsqd
_refine_ls_weighting_details 'w=1/[\s^2^(Fo^2^)+(0.0375P)^2^+8.7744P] where P=(Fo^2^+2Fc^2^)/3'
_refine_ls_weighting_scheme calc
_refine_ls_wR_factor_gt 0.0675
_refine_ls_wR_factor_ref 0.0695
_reflns_Friedel_coverage 0.000
_reflns_number_gt 8516
_reflns_number_total 9268
_reflns_threshold_expression 'I > 2\s(I)'
_cod_data_source_file c9dt02195g2.cif
_cod_data_source_block ao4
_cod_database_code 7701650
_shelx_shelxl_version_number 2018/3
_shelx_space_group_comment
;
The symmetry employed for this shelxl refinement is uniquely defined
by the following loop, which should always be used as a source of
symmetry information in preference to the above space-group names.
They are only intended as comments.
;
_olex2_refinement_description
;
1. Fixed Uiso
 At 1.2 times of:
  All C(H) groups, All C(H,H) groups
 At 1.5 times of:
  All C(H,H,H) groups
2.a Ternary CH refined with riding coordinates:
 C27(H27), C30(H30)
2.b Secondary CH2 refined with riding coordinates:
 C33(H33A,H33B)
2.c Aromatic/amide H refined with riding coordinates:
 C4(H4), C5(H5), C6(H6), C7(H7), C8(H8), C10(H10), C11(H11), C12(H12),
 C13(H13), C14(H14), C16(H16), C17(H17), C18(H18), C19(H19), C20(H20), C22(H22),
  C23(H23), C24(H24), C25(H25), C26(H26)
2.d Idealised Me refined as rotating group:
 C1(H1A,H1B,H1C), C2(H2A,H2B,H2C), C28(H28A,H28B,H28C), C29(H29A,H29B,H29C),
 C31(H31A,H31B,H31C), C32(H32A,H32B,H32C)
;
_olex2_submission_special_instructions 'No special instructions were received'

loop_
_space_group_symop_operation_xyz
'x, y, z'
'-x+1/2, y+1/2, -z+1/2'
'-x, -y, -z'
'x-1/2, -y-1/2, z-1/2'

loop_
_atom_site_label
_atom_site_type_symbol
_atom_site_fract_x
_atom_site_fract_y
_atom_site_fract_z
_atom_site_U_iso_or_equiv
_atom_site_adp_type
_atom_site_occupancy
_atom_site_site_symmetry_order
_atom_site_calc_flag
_atom_site_refinement_flags_posn
Pt1 Pt 0.71143(2) 0.65591(2) 0.72760(2) 0.01480(4) Uani 1 1 d .
P1 P 0.54096(7) 0.71117(3) 0.78850(3) 0.01477(12) Uani 1 1 d .
P2 P 0.51642(7) 0.66423(3) 0.65069(3) 0.01354(12) Uani 1 1 d .
N1 N 0.3074(2) 0.78042(12) 0.68670(11) 0.0169(4) Uani 1 1 d .
C1 C 0.8484(3) 0.60043(17) 0.66600(16) 0.0262(6) Uani 1 1 d .
H1A H 0.950155 0.608180 0.682049 0.039 Uiso 1 1 calc GR
H1B H 0.833416 0.617031 0.619087 0.039 Uiso 1 1 calc GR
H1C H 0.825876 0.550029 0.667960 0.039 Uiso 1 1 calc GR
C2 C 0.8837(4) 0.65848(18) 0.80104(18) 0.0303(7) Uani 1 1 d .
H2A H 0.942558 0.615702 0.797721 0.045 Uiso 1 1 calc GR
H2B H 0.845221 0.661056 0.846197 0.045 Uiso 1 1 calc GR
H2C H 0.944505 0.699907 0.793796 0.045 Uiso 1 1 calc GR
C3 C 0.4483(3) 0.64929(13) 0.84166(14) 0.0175(5) Uani 1 1 d .
C4 C 0.3119(3) 0.62098(14) 0.82320(14) 0.0198(5) Uani 1 1 d .
H4 H 0.260161 0.636563 0.782834 0.024 Uiso 1 1 calc R
C5 C 0.2506(3) 0.56984(15) 0.86360(16) 0.0254(6) Uani 1 1 d .
H5 H 0.157983 0.550328 0.850335 0.030 Uiso 1 1 calc R
C6 C 0.3245(4) 0.54759(16) 0.92283(17) 0.0285(6) Uani 1 1 d .
H6 H 0.282228 0.513156 0.950529 0.034 Uiso 1 1 calc R
C7 C 0.4600(4) 0.57552(16) 0.94177(16) 0.0285(6) Uani 1 1 d .
H7 H 0.510183 0.560604 0.982788 0.034 Uiso 1 1 calc R
C8 C 0.5230(3) 0.62522(15) 0.90110(15) 0.0240(6) Uani 1 1 d .
H8 H 0.617410 0.643024 0.913692 0.029 Uiso 1 1 calc R
C9 C 0.5921(3) 0.78496(13) 0.84435(13) 0.0173(5) Uani 1 1 d .
C10 C 0.5298(3) 0.79886(15) 0.90575(14) 0.0208(5) Uani 1 1 d .
H10 H 0.456663 0.768481 0.921236 0.025 Uiso 1 1 calc R
C11 C 0.5749(4) 0.85738(16) 0.94435(16) 0.0254(6) Uani 1 1 d .
H11 H 0.532841 0.866420 0.986269 0.031 Uiso 1 1 calc R
C12 C 0.6806(4) 0.90240(15) 0.92203(17) 0.0286(6) Uani 1 1 d .
H12 H 0.709255 0.942708 0.948072 0.034 Uiso 1 1 calc R
C13 C 0.7442(4) 0.88854(16) 0.86177(17) 0.0277(6) Uani 1 1 d .
H13 H 0.817150 0.919185 0.846547 0.033 Uiso 1 1 calc R
C14 C 0.7014(3) 0.82958(15) 0.82324(15) 0.0220(5) Uani 1 1 d .
H14 H 0.746977 0.819734 0.782365 0.026 Uiso 1 1 calc R
C15 C 0.4086(3) 0.58748(13) 0.62406(13) 0.0153(4) Uani 1 1 d .
C16 C 0.4809(3) 0.53119(14) 0.59606(15) 0.0212(5) Uani 1 1 d .
H16 H 0.583294 0.533753 0.592270 0.025 Uiso 1 1 calc R
C17 C 0.4060(3) 0.47142(15) 0.57358(15) 0.0242(6) Uani 1 1 d .
H17 H 0.456994 0.433688 0.554068 0.029 Uiso 1 1 calc R
C18 C 0.2574(3) 0.46667(15) 0.57953(15) 0.0231(5) Uani 1 1 d .
H18 H 0.206055 0.425608 0.564327 0.028 Uiso 1 1 calc R
C19 C 0.1831(3) 0.52198(15) 0.60776(15) 0.0235(5) Uani 1 1 d .
H19 H 0.080864 0.518775 0.611892 0.028 Uiso 1 1 calc R
C20 C 0.2584(3) 0.58232(14) 0.63011(14) 0.0196(5) Uani 1 1 d .
H20 H 0.207252 0.620040 0.649524 0.024 Uiso 1 1 calc R
C21 C 0.5544(3) 0.70682(13) 0.57090(13) 0.0167(5) Uani 1 1 d .
C22 C 0.6695(3) 0.75489(16) 0.57181(15) 0.0236(6) Uani 1 1 d .
H22 H 0.727025 0.762842 0.612724 0.028 Uiso 1 1 calc R
C23 C 0.7004(4) 0.79116(18) 0.51327(17) 0.0305(7) Uani 1 1 d .
H23 H 0.777907 0.824361 0.514356 0.037 Uiso 1 1 calc R
C24 C 0.6183(4) 0.77883(17) 0.45348(16) 0.0305(7) Uani 1 1 d .
H24 H 0.639440 0.803591 0.413425 0.037 Uiso 1 1 calc R
C25 C 0.5053(4) 0.73051(17) 0.45177(15) 0.0279(6) Uani 1 1 d .
H25 H 0.449675 0.721846 0.410457 0.033 Uiso 1 1 calc R
C26 C 0.4731(3) 0.69468(14) 0.51037(14) 0.0208(5) Uani 1 1 d .
H26 H 0.395139 0.661735 0.509041 0.025 Uiso 1 1 calc R
C27 C 0.2372(3) 0.77766(15) 0.61656(14) 0.0220(5) Uani 1 1 d .
H27 H 0.276166 0.734870 0.594307 0.026 Uiso 1 1 calc R
C28 C 0.2789(4) 0.84086(17) 0.57422(17) 0.0337(8) Uani 1 1 d .
H28A H 0.238674 0.883889 0.593182 0.051 Uiso 1 1 calc GR
H28B H 0.239414 0.834727 0.527341 0.051 Uiso 1 1 calc GR
H28C H 0.385319 0.844605 0.574914 0.051 Uiso 1 1 calc GR
C29 C 0.0714(3) 0.76813(19) 0.61713(18) 0.0335(7) Uani 1 1 d .
H29A H 0.049404 0.731242 0.649714 0.050 Uiso 1 1 calc GR
H29B H 0.032245 0.754521 0.571715 0.050 Uiso 1 1 calc GR
H29C H 0.026627 0.812530 0.630330 0.050 Uiso 1 1 calc GR
C30 C 0.2550(3) 0.84027(14) 0.72773(15) 0.0210(5) Uani 1 1 d .
H30 H 0.171250 0.862137 0.700644 0.025 Uiso 1 1 calc R
C31 C 0.1963(3) 0.81449(17) 0.79349(16) 0.0267(6) Uani 1 1 d .
H31A H 0.117766 0.780450 0.783332 0.040 Uiso 1 1 calc GR
H31B H 0.158253 0.854543 0.818286 0.040 Uiso 1 1 calc GR
H31C H 0.274852 0.791821 0.821341 0.040 Uiso 1 1 calc GR
C32 C 0.3711(4) 0.89753(15) 0.73892(17) 0.0268(6) Uani 1 1 d .
H32A H 0.449752 0.880157 0.770283 0.040 Uiso 1 1 calc GR
H32B H 0.327137 0.939472 0.758217 0.040 Uiso 1 1 calc GR
H32C H 0.410651 0.909660 0.695431 0.040 Uiso 1 1 calc GR
B1 B 0.4105(3) 0.73093(15) 0.70688(14) 0.0144(5) Uani 1 1 d .
Cl1 Cl 0.6969(4) 0.9564(2) 0.61239(13) 0.204(2) Uani 1 1 d .
Cl2 Cl 0.9426(2) 0.95413(12) 0.71503(13) 0.1365(11) Uani 1 1 d .
C33 C 0.7710(6) 0.9874(2) 0.6891(2) 0.0541(11) Uani 1 1 d .
H33A H 0.702838 0.976322 0.724545 0.065 Uiso 1 1 calc R
H33B H 0.778255 1.039382 0.686283 0.065 Uiso 1 1 calc R

loop_
_atom_site_aniso_label
_atom_site_aniso_U_11
_atom_site_aniso_U_22
_atom_site_aniso_U_33
_atom_site_aniso_U_23
_atom_site_aniso_U_13
_atom_site_aniso_U_12
Pt1 0.01246(5) 0.01378(5) 0.01795(6) 0.00018(3) -0.00083(3) 0.00036(3)
P1 0.0160(3) 0.0140(3) 0.0140(3) -0.0005(2) -0.0015(2) 0.0001(2)
P2 0.0142(3) 0.0127(3) 0.0137(3) -0.0008(2) 0.0000(2) 0.0006(2)
N1 0.0184(10) 0.0158(10) 0.0160(10) -0.0019(8) -0.0017(8) 0.0024(8)
C1 0.0181(13) 0.0280(14) 0.0334(15) -0.0033(12) 0.0077(11) 0.0055(11)
C2 0.0199(14) 0.0369(18) 0.0323(16) -0.0042(13) -0.0127(12) 0.0017(12)
C3 0.0213(13) 0.0143(11) 0.0170(11) -0.0012(9) 0.0020(10) 0.0006(9)
C4 0.0184(12) 0.0186(12) 0.0225(12) -0.0010(10) 0.0029(10) 0.0001(10)
C5 0.0236(14) 0.0186(13) 0.0344(15) -0.0021(11) 0.0064(12) -0.0037(11)
C6 0.0381(17) 0.0181(13) 0.0301(15) 0.0029(11) 0.0082(13) 0.0004(12)
C7 0.0416(18) 0.0193(13) 0.0240(14) 0.0067(11) -0.0028(12) 0.0006(12)
C8 0.0294(15) 0.0186(12) 0.0232(13) 0.0047(10) -0.0041(11) -0.0015(11)
C9 0.0196(12) 0.0134(11) 0.0182(11) -0.0019(9) -0.0042(9) 0.0007(9)
C10 0.0237(13) 0.0185(12) 0.0198(12) -0.0011(10) -0.0022(10) 0.0012(10)
C11 0.0312(15) 0.0220(13) 0.0221(13) -0.0066(11) -0.0068(11) 0.0070(11)
C12 0.0350(16) 0.0166(12) 0.0325(15) -0.0066(11) -0.0116(13) 0.0021(11)
C13 0.0272(15) 0.0188(13) 0.0360(16) 0.0007(12) -0.0077(12) -0.0056(11)
C14 0.0207(13) 0.0200(12) 0.0249(13) 0.0008(10) -0.0020(10) -0.0022(10)
C15 0.0171(11) 0.0128(10) 0.0158(11) 0.0002(8) -0.0005(9) -0.0007(9)
C16 0.0177(12) 0.0165(12) 0.0297(14) -0.0027(10) 0.0042(10) 0.0010(10)
C17 0.0280(14) 0.0156(12) 0.0291(14) -0.0045(10) 0.0021(11) 0.0012(11)
C18 0.0274(14) 0.0158(12) 0.0258(13) -0.0018(10) -0.0004(11) -0.0050(10)
C19 0.0189(12) 0.0227(13) 0.0292(14) -0.0032(11) 0.0031(10) -0.0058(10)
C20 0.0173(12) 0.0185(12) 0.0234(13) -0.0011(10) 0.0035(10) 0.0009(10)
C21 0.0183(12) 0.0152(11) 0.0167(11) 0.0011(9) 0.0018(9) 0.0002(9)
C22 0.0227(13) 0.0260(14) 0.0219(13) 0.0033(11) 0.0006(10) -0.0062(11)
C23 0.0293(15) 0.0297(15) 0.0327(16) 0.0076(13) 0.0050(13) -0.0099(13)
C24 0.0427(18) 0.0274(15) 0.0220(14) 0.0084(11) 0.0076(13) -0.0013(13)
C25 0.0400(17) 0.0261(14) 0.0174(12) -0.0009(11) 0.0017(12) -0.0008(13)
C26 0.0266(14) 0.0171(12) 0.0184(12) -0.0008(9) 0.0002(10) -0.0020(10)
C27 0.0234(13) 0.0233(13) 0.0184(12) -0.0026(10) -0.0053(10) 0.0074(11)
C28 0.046(2) 0.0313(17) 0.0232(15) 0.0068(12) -0.0032(14) 0.0112(14)
C29 0.0226(14) 0.0378(17) 0.0385(17) -0.0130(14) -0.0117(13) 0.0104(13)
C30 0.0205(13) 0.0177(12) 0.0244(13) -0.0041(10) -0.0020(10) 0.0060(10)
C31 0.0265(14) 0.0286(15) 0.0257(14) -0.0050(11) 0.0067(11) 0.0034(12)
C32 0.0327(16) 0.0161(12) 0.0312(15) -0.0022(11) -0.0021(12) 0.0017(11)
B1 0.0145(12) 0.0138(12) 0.0146(11) -0.0010(9) -0.0005(9) -0.0014(9)
Cl1 0.214(3) 0.302(4) 0.1056(16) -0.132(2) 0.0815(18) -0.189(3)
Cl2 0.1162(15) 0.1298(16) 0.175(2) 0.0965(16) 0.1026(15) 0.0920(14)
C33 0.079(3) 0.035(2) 0.051(2) -0.0133(18) 0.019(2) -0.001(2)

loop_
_atom_type_symbol
_atom_type_description
_atom_type_scat_dispersion_real
_atom_type_scat_dispersion_imag
_atom_type_scat_source
C C 0.0033 0.0016 'International Tables Vol C Tables 4.2.6.8 and 6.1.1.4'
H H 0.0000 0.0000 'International Tables Vol C Tables 4.2.6.8 and 6.1.1.4'
B B 0.0013 0.0007 'International Tables Vol C Tables 4.2.6.8 and 6.1.1.4'
Cl Cl 0.1484 0.1585 'International Tables Vol C Tables 4.2.6.8 and 6.1.1.4'
N N 0.0061 0.0033 'International Tables Vol C Tables 4.2.6.8 and 6.1.1.4'
P P 0.1023 0.0942 'International Tables Vol C Tables 4.2.6.8 and 6.1.1.4'
Pt Pt -1.7033 8.3905 'International Tables Vol C Tables 4.2.6.8 and 6.1.1.4'

loop_
_geom_angle_atom_site_label_1
_geom_angle_atom_site_label_2
_geom_angle_atom_site_label_3
_geom_angle
P2 Pt1 P1 77.45(2)
C1 Pt1 P1 173.86(9)
C1 Pt1 P2 97.14(9)
C2 Pt1 P1 98.01(10)
C2 Pt1 P2 174.19(10)
C2 Pt1 C1 87.57(13)
C3 P1 Pt1 111.49(9)
C3 P1 C9 105.01(12)
C3 P1 B1 108.03(13)
C9 P1 Pt1 120.66(9)
C9 P1 B1 117.76(12)
B1 P1 Pt1 93.38(9)
C15 P2 Pt1 121.86(8)
C15 P2 C21 103.56(12)
C15 P2 B1 113.36(12)
C21 P2 Pt1 114.94(9)
C21 P2 B1 109.11(12)
B1 P2 Pt1 93.70(8)
C30 N1 C27 113.2(2)
B1 N1 C27 119.7(2)
B1 N1 C30 127.0(2)
Pt1 C1 H1A 109.5
Pt1 C1 H1B 109.5
Pt1 C1 H1C 109.5
H1A C1 H1B 109.5
H1A C1 H1C 109.5
H1B C1 H1C 109.5
Pt1 C2 H2A 109.5
Pt1 C2 H2B 109.5
Pt1 C2 H2C 109.5
H2A C2 H2B 109.5
H2A C2 H2C 109.5
H2B C2 H2C 109.5
C4 C3 P1 122.9(2)
C4 C3 C8 118.8(3)
C8 C3 P1 118.1(2)
C3 C4 H4 119.8
C3 C4 C5 120.5(3)
C5 C4 H4 119.8
C4 C5 H5 120.0
C6 C5 C4 120.1(3)
C6 C5 H5 120.0
C5 C6 H6 120.0
C5 C6 C7 119.9(3)
C7 C6 H6 120.0
C6 C7 H7 119.9
C6 C7 C8 120.3(3)
C8 C7 H7 119.9
C3 C8 H8 119.8
C7 C8 C3 120.5(3)
C7 C8 H8 119.8
C10 C9 P1 124.4(2)
C14 C9 P1 116.6(2)
C14 C9 C10 119.0(2)
C9 C10 H10 120.0
C11 C10 C9 120.0(3)
C11 C10 H10 120.0
C10 C11 H11 119.7
C12 C11 C10 120.5(3)
C12 C11 H11 119.7
C11 C12 H12 120.1
C13 C12 C11 119.8(3)
C13 C12 H12 120.1
C12 C13 H13 119.9
C12 C13 C14 120.1(3)
C14 C13 H13 119.9
C9 C14 H14 119.8
C13 C14 C9 120.5(3)
C13 C14 H14 119.8
C16 C15 P2 117.7(2)
C16 C15 C20 118.6(2)
C20 C15 P2 123.7(2)
C15 C16 H16 119.4
C17 C16 C15 121.1(3)
C17 C16 H16 119.4
C16 C17 H17 120.0
C18 C17 C16 120.0(3)
C18 C17 H17 120.0
C17 C18 H18 120.1
C17 C18 C19 119.9(3)
C19 C18 H18 120.1
C18 C19 H19 120.0
C18 C19 C20 120.1(3)
C20 C19 H19 120.0
C15 C20 H20 119.9
C19 C20 C15 120.3(3)
C19 C20 H20 119.9
C22 C21 P2 117.6(2)
C26 C21 P2 123.3(2)
C26 C21 C22 119.1(3)
C21 C22 H22 119.8
C23 C22 C21 120.4(3)
C23 C22 H22 119.8
C22 C23 H23 120.1
C24 C23 C22 119.8(3)
C24 C23 H23 120.1
C23 C24 H24 119.9
C23 C24 C25 120.2(3)
C25 C24 H24 119.9
C24 C25 H25 119.9
C24 C25 C26 120.1(3)
C26 C25 H25 119.9
C21 C26 C25 120.3(3)
C21 C26 H26 119.9
C25 C26 H26 119.9
N1 C27 H27 106.8
N1 C27 C28 111.8(2)
N1 C27 C29 111.8(2)
C28 C27 H27 106.8
C28 C27 C29 112.3(3)
C29 C27 H27 106.8
C27 C28 H28A 109.5
C27 C28 H28B 109.5
C27 C28 H28C 109.5
H28A C28 H28B 109.5
H28A C28 H28C 109.5
H28B C28 H28C 109.5
C27 C29 H29A 109.5
C27 C29 H29B 109.5
C27 C29 H29C 109.5
H29A C29 H29B 109.5
H29A C29 H29C 109.5
H29B C29 H29C 109.5
N1 C30 H30 106.8
N1 C30 C31 111.3(2)
N1 C30 C32 112.0(2)
C31 C30 H30 106.8
C31 C30 C32 112.8(3)
C32 C30 H30 106.8
C30 C31 H31A 109.5
C30 C31 H31B 109.5
C30 C31 H31C 109.5
H31A C31 H31B 109.5
H31A C31 H31C 109.5
H31B C31 H31C 109.5
C30 C32 H32A 109.5
C30 C32 H32B 109.5
C30 C32 H32C 109.5
H32A C32 H32B 109.5
H32A C32 H32C 109.5
H32B C32 H32C 109.5
P2 B1 P1 92.35(12)
N1 B1 P1 137.3(2)
N1 B1 P2 128.9(2)
Cl1 C33 Cl2 115.8(3)
Cl1 C33 H33A 108.3
Cl1 C33 H33B 108.3
Cl2 C33 H33A 108.3
Cl2 C33 H33B 108.3
H33A C33 H33B 107.4

loop_
_geom_bond_atom_site_label_1
_geom_bond_atom_site_label_2
_geom_bond_distance
Pt1 P1 2.2867(7)
Pt1 P2 2.2823(7)
Pt1 C1 2.087(3)
Pt1 C2 2.081(3)
P1 C3 1.820(3)
P1 C9 1.826(3)
P1 B1 1.984(3)
P2 C15 1.821(3)
P2 C21 1.823(3)
P2 B1 1.978(3)
N1 C27 1.493(3)
N1 C30 1.492(3)
N1 B1 1.376(3)
C1 H1A 0.9800
C1 H1B 0.9800
C1 H1C 0.9800
C2 H2A 0.9800
C2 H2B 0.9800
C2 H2C 0.9800
C3 C4 1.392(4)
C3 C8 1.399(4)
C4 H4 0.9500
C4 C5 1.397(4)
C5 H5 0.9500
C5 C6 1.382(5)
C6 H6 0.9500
C6 C7 1.384(5)
C7 H7 0.9500
C7 C8 1.388(4)
C8 H8 0.9500
C9 C10 1.397(4)
C9 C14 1.397(4)
C10 H10 0.9500
C10 C11 1.396(4)
C11 H11 0.9500
C11 C12 1.385(5)
C12 H12 0.9500
C12 C13 1.382(5)
C13 H13 0.9500
C13 C14 1.396(4)
C14 H14 0.9500
C15 C16 1.390(4)
C15 C20 1.396(4)
C16 H16 0.9500
C16 C17 1.386(4)
C17 H17 0.9500
C17 C18 1.381(4)
C18 H18 0.9500
C18 C19 1.387(4)
C19 H19 0.9500
C19 C20 1.396(4)
C20 H20 0.9500
C21 C22 1.396(4)
C21 C26 1.389(4)
C22 H22 0.9500
C22 C23 1.389(4)
C23 H23 0.9500
C23 C24 1.382(5)
C24 H24 0.9500
C24 C25 1.384(5)
C25 H25 0.9500
C25 C26 1.389(4)
C26 H26 0.9500
C27 H27 1.0000
C27 C28 1.524(4)
C27 C29 1.535(4)
C28 H28A 0.9800
C28 H28B 0.9800
C28 H28C 0.9800
C29 H29A 0.9800
C29 H29B 0.9800
C29 H29C 0.9800
C30 H30 1.0000
C30 C31 1.517(4)
C30 C32 1.529(4)
C31 H31A 0.9800
C31 H31B 0.9800
C31 H31C 0.9800
C32 H32A 0.9800
C32 H32B 0.9800
C32 H32C 0.9800
Cl1 C33 1.725(5)
Cl2 C33 1.746(6)
C33 H33A 0.9900
C33 H33B 0.9900

loop_
_geom_torsion_atom_site_label_1
_geom_torsion_atom_site_label_2
_geom_torsion_atom_site_label_3
_geom_torsion_atom_site_label_4
_geom_torsion
Pt1 P1 C3 C4 -98.9(2)
Pt1 P1 C3 C8 76.0(2)
Pt1 P1 C9 C10 -145.5(2)
Pt1 P1 C9 C14 34.3(2)
Pt1 P2 C15 C16 -57.1(2)
Pt1 P2 C15 C20 123.1(2)
Pt1 P2 C21 C22 -26.0(2)
Pt1 P2 C21 C26 155.2(2)
P1 C3 C4 C5 175.3(2)
P1 C3 C8 C7 -177.0(2)
P1 C9 C10 C11 -179.0(2)
P1 C9 C14 C13 178.0(2)
P2 C15 C16 C17 -178.9(2)
P2 C15 C20 C19 179.2(2)
P2 C21 C22 C23 -177.5(3)
P2 C21 C26 C25 178.1(2)
C3 P1 C9 C10 -18.6(3)
C3 P1 C9 C14 161.1(2)
C3 C4 C5 C6 0.8(4)
C4 C3 C8 C7 -1.8(4)
C4 C5 C6 C7 -0.7(5)
C5 C6 C7 C8 -0.8(5)
C6 C7 C8 C3 2.0(5)
C8 C3 C4 C5 0.4(4)
C9 P1 C3 C4 128.8(2)
C9 P1 C3 C8 -56.3(2)
C9 C10 C11 C12 0.5(4)
C10 C9 C14 C13 -2.2(4)
C10 C11 C12 C13 -1.4(5)
C11 C12 C13 C14 0.4(5)
C12 C13 C14 C9 1.4(5)
C14 C9 C10 C11 1.2(4)
C15 P2 C21 C22 -161.3(2)
C15 P2 C21 C26 19.9(3)
C15 C16 C17 C18 -0.8(5)
C16 C15 C20 C19 -0.6(4)
C16 C17 C18 C19 0.3(5)
C17 C18 C19 C20 0.0(5)
C18 C19 C20 C15 0.2(4)
C20 C15 C16 C17 0.9(4)
C21 P2 C15 C16 74.3(2)
C21 P2 C15 C20 -105.6(2)
C21 C22 C23 C24 -1.0(5)
C22 C21 C26 C25 -0.6(4)
C22 C23 C24 C25 0.0(5)
C23 C24 C25 C26 0.6(5)
C24 C25 C26 C21 -0.3(5)
C26 C21 C22 C23 1.3(4)
C27 N1 C30 C31 124.3(3)
C27 N1 C30 C32 -108.5(3)
C27 N1 B1 P1 176.9(2)
C27 N1 B1 P2 14.3(4)
C30 N1 C27 C28 65.9(3)
C30 N1 C27 C29 -61.0(3)
C30 N1 B1 P1 -2.4(5)
C30 N1 B1 P2 -164.9(2)
B1 P1 C3 C4 2.3(3)
B1 P1 C3 C8 177.3(2)
B1 P1 C9 C10 101.6(2)
B1 P1 C9 C14 -78.6(2)
B1 P2 C15 C16 -167.6(2)
B1 P2 C15 C20 12.5(3)
B1 P2 C21 C22 77.7(2)
B1 P2 C21 C26 -101.1(2)
B1 N1 C27 C28 -113.4(3)
B1 N1 C27 C29 119.7(3)
B1 N1 C30 C31 -56.4(4)
B1 N1 C30 C32 70.8(4)
